data_4038831
loop_
_publ_author_name
'Moritz, Jan-Ole'
'Chakrabortty, Soumyadeep'
'M\"uller, Bernd H'
'Spannenberg, Anke'
'Kamer, Paul C. J.'

_publ_section_title
;
 P-chirogenic Diphosphazanes with Axially Chiral Substituents and their
 Use in Rh-catalyzed Asymmetric Hydrogenation.
;
_journal_name_full 'The Journal of organic chemistry'
_journal_paper_doi 10.1021/acs.joc.0c01108
_journal_year 2020
_chemical_absolute_configuration ad
_chemical_formula_moiety 'C20 H27 N O2 P2'
_chemical_formula_sum 'C20 H27 N O2 P2'
_chemical_formula_weight 375.36
_space_group_crystal_system orthorhombic
_space_group_IT_number 19
_space_group_name_Hall 'P 2ac 2ab'
_space_group_name_H-M_alt 'P 21 21 21'
_atom_sites_solution_hydrogens geom
_audit_creation_method SHELXL-2014/7
_cell_angle_alpha 90
_cell_angle_beta 90
_cell_angle_gamma 90
_cell_formula_units_Z 4
_cell_length_a 9.8560(2)
_cell_length_b 11.5291(2)
_cell_length_c 17.2583(4)
_cell_measurement_reflns_used 9912
_cell_measurement_temperature 150(2)
_cell_measurement_theta_max 30.45
_cell_measurement_theta_min 2.95
_cell_volume 1961.07(7)
_computing_cell_refinement 'SAINT (Bruker, 2013)'
_computing_data_collection 'APEX2 (Bruker, 2014)'
_computing_data_reduction SAINT
_computing_structure_refinement 'SHELXL-2014/7 (Sheldrick, 2015)'
_computing_structure_solution 'SHELXS-97 (Sheldrick, 2008)'
_diffrn_ambient_temperature 150(2)
_diffrn_detector_area_resol_mean 8.3333
_diffrn_measured_fraction_theta_full 0.999
_diffrn_measured_fraction_theta_max 0.999
_diffrn_measurement_device_type 'Bruker APEX-II CCD'
_diffrn_measurement_method '\f and \w scans'
_diffrn_radiation_type MoK\a
_diffrn_radiation_wavelength 0.71073
_diffrn_reflns_av_R_equivalents 0.0256
_diffrn_reflns_av_unetI/netI 0.0199
_diffrn_reflns_Laue_measured_fraction_full 0.999
_diffrn_reflns_Laue_measured_fraction_max 0.999
_diffrn_reflns_limit_h_max 11
_diffrn_reflns_limit_h_min -13
_diffrn_reflns_limit_k_max 15
_diffrn_reflns_limit_k_min -14
_diffrn_reflns_limit_l_max 22
_diffrn_reflns_limit_l_min -22
_diffrn_reflns_number 24174
_diffrn_reflns_point_group_measured_fraction_full 0.999
_diffrn_reflns_point_group_measured_fraction_max 1.000
_diffrn_reflns_theta_full 25.242
_diffrn_reflns_theta_max 27.992
_diffrn_reflns_theta_min 2.124
_diffrn_source 'fine-focus sealed tube'
_exptl_absorpt_coefficient_mu 0.235
_exptl_absorpt_correction_T_max 0.96
_exptl_absorpt_correction_T_min 0.92
_exptl_absorpt_correction_type multi-scan
_exptl_absorpt_process_details 'SADABS (Bruker, 2014)'
_exptl_crystal_colour colourless
_exptl_crystal_density_diffrn 1.271
_exptl_crystal_description prism
_exptl_crystal_F_000 800
_exptl_crystal_size_max 0.359
_exptl_crystal_size_mid 0.353
_exptl_crystal_size_min 0.177
_refine_diff_density_max 0.282
_refine_diff_density_min -0.194
_refine_diff_density_rms 0.039
_refine_ls_abs_structure_details
;
 Flack x determined using 1904 quotients [(I+)-(I-)]/[(I+)+(I-)]
 (Parsons, Flack and Wagner, Acta Cryst. B69 (2013) 249-259).
;
_refine_ls_abs_structure_Flack -0.03(2)
_refine_ls_extinction_method none
_refine_ls_goodness_of_fit_ref 1.033
_refine_ls_hydrogen_treatment constr
_refine_ls_matrix_type full
_refine_ls_number_parameters 230
_refine_ls_number_reflns 4716
_refine_ls_number_restraints 0
_refine_ls_restrained_S_all 1.033
_refine_ls_R_factor_all 0.0306
_refine_ls_R_factor_gt 0.0286
_refine_ls_shift/su_max 0.000
_refine_ls_shift/su_mean 0.000
_refine_ls_structure_factor_coef Fsqd
_refine_ls_weighting_details 'w=1/[\s^2^(Fo^2^)+(0.0446P)^2^+0.3722P] where P=(Fo^2^+2Fc^2^)/3'
_refine_ls_weighting_scheme calc
_refine_ls_wR_factor_gt 0.0738
_refine_ls_wR_factor_ref 0.0755
_reflns_Friedel_coverage 0.764
_reflns_Friedel_fraction_full 1.000
_reflns_Friedel_fraction_max 1.000
_reflns_number_gt 4512
_reflns_number_total 4716
_reflns_threshold_expression 'I > 2\s(I)'
_cod_data_source_file jo0c01108_si_003.cif
_cod_data_source_block AX1773
_cod_database_code 4038831
_shelx_shelxl_version_number 2014/7
_shelx_space_group_comment
;
The symmetry employed for this shelxl refinement is uniquely defined
by the following loop, which should always be used as a source of
symmetry information in preference to the above space-group names.
They are only intended as comments.
;

loop_
_space_group_symop_operation_xyz
'x, y, z'
'x+1/2, -y+1/2, -z'
'-x, y+1/2, -z+1/2'
'-x+1/2, -y, z+1/2'

loop_
_atom_site_label
_atom_site_type_symbol
_atom_site_fract_x
_atom_site_fract_y
_atom_site_fract_z
_atom_site_U_iso_or_equiv
_atom_site_adp_type
_atom_site_occupancy
_atom_site_site_symmetry_order
_atom_site_calc_flag
_atom_site_refinement_flags_posn
_atom_site_refinement_flags_adp
_atom_site_refinement_flags_occupancy
_atom_site_disorder_assembly
_atom_site_disorder_group
C1 C 0.06144(19) 0.56525(17) 0.08052(12) 0.0246(4) Uani 1 1 d . . . . .
H1 H 0.0369 0.6428 0.0587 0.029 Uiso 1 1 calc R U . . .
C2 C -0.02461(18) 0.54912(17) 0.15251(11) 0.0231(4) Uani 1 1 d . . . . .
C3 C -0.0704(2) 0.64699(19) 0.19241(13) 0.0288(4) Uani 1 1 d . . . . .
H3 H -0.0478 0.7221 0.1737 0.035 Uiso 1 1 calc R U . . .
C4 C -0.1484(2) 0.6361(2) 0.25899(13) 0.0341(5) Uani 1 1 d . . . . .
H4 H -0.1788 0.7035 0.2856 0.041 Uiso 1 1 calc R U . . .
C5 C -0.1818(2) 0.5273(2) 0.28659(13) 0.0353(5) Uani 1 1 d . . . . .
H5 H -0.2349 0.5197 0.3322 0.042 Uiso 1 1 calc R U . . .
C6 C -0.1377(2) 0.4297(2) 0.24768(13) 0.0333(5) Uani 1 1 d . . . . .
H6 H -0.1606 0.3548 0.2666 0.040 Uiso 1 1 calc R U . . .
C7 C -0.0601(2) 0.44044(19) 0.18102(12) 0.0282(4) Uani 1 1 d . . . . .
H7 H -0.0309 0.3727 0.1545 0.034 Uiso 1 1 calc R U . . .
C8 C 0.0319(2) 0.4770(2) 0.01728(12) 0.0335(5) Uani 1 1 d . . . . .
H8A H 0.0817 0.4981 -0.0298 0.050 Uiso 1 1 calc R U . . .
H8B H -0.0657 0.4762 0.0063 0.050 Uiso 1 1 calc R U . . .
H8C H 0.0606 0.3998 0.0346 0.050 Uiso 1 1 calc R U . . .
C9 C 0.3541(2) 0.51263(17) 0.23976(12) 0.0262(4) Uani 1 1 d . . . . .
C10 C 0.2354(2) 0.5694(2) 0.28241(14) 0.0420(6) Uani 1 1 d . . . . .
H10A H 0.2645 0.5922 0.3345 0.063 Uiso 1 1 calc R U . . .
H10B H 0.1602 0.5141 0.2863 0.063 Uiso 1 1 calc R U . . .
H10C H 0.2056 0.6382 0.2538 0.063 Uiso 1 1 calc R U . . .
C11 C 0.4004(3) 0.4074(2) 0.28745(13) 0.0381(5) Uani 1 1 d . . . . .
H11A H 0.4780 0.3705 0.2619 0.057 Uiso 1 1 calc R U . . .
H11B H 0.3257 0.3517 0.2915 0.057 Uiso 1 1 calc R U . . .
H11C H 0.4272 0.4330 0.3394 0.057 Uiso 1 1 calc R U . . .
C12 C 0.4681(2) 0.6015(2) 0.23312(15) 0.0368(5) Uani 1 1 d . . . . .
H12A H 0.4352 0.6698 0.2050 0.055 Uiso 1 1 calc R U . . .
H12B H 0.5447 0.5672 0.2050 0.055 Uiso 1 1 calc R U . . .
H12C H 0.4977 0.6246 0.2851 0.055 Uiso 1 1 calc R U . . .
C13 C 0.4264(2) 0.41594(16) 0.08325(12) 0.0234(4) Uani 1 1 d . . . . .
C14 C 0.5555(2) 0.3823(2) 0.10910(13) 0.0332(5) Uani 1 1 d . . . . .
H14 H 0.5772 0.3886 0.1626 0.040 Uiso 1 1 calc R U . . .
C15 C 0.6518(2) 0.3401(2) 0.05797(14) 0.0351(5) Uani 1 1 d . . . . .
H15 H 0.7381 0.3169 0.0769 0.042 Uiso 1 1 calc R U . . .
C16 C 0.6240(2) 0.33148(17) -0.02009(13) 0.0300(4) Uani 1 1 d . . . . .
H16 H 0.6907 0.3032 -0.0550 0.036 Uiso 1 1 calc R U . . .
C17 C 0.4972(2) 0.36467(18) -0.04692(12) 0.0296(4) Uani 1 1 d . . . . .
H17 H 0.4769 0.3593 -0.1006 0.036 Uiso 1 1 calc R U . . .
C18 C 0.4003(2) 0.40559(18) 0.00418(12) 0.0269(4) Uani 1 1 d . . . . .
H18 H 0.3136 0.4272 -0.0151 0.032 Uiso 1 1 calc R U . . .
C19 C 0.1629(3) 0.8527(2) 0.02498(16) 0.0441(6) Uani 1 1 d . . . . .
H19A H 0.2060 0.9293 0.0167 0.053 Uiso 1 1 calc R U . . .
H19B H 0.0654 0.8651 0.0360 0.053 Uiso 1 1 calc R U . . .
C20 C 0.1792(3) 0.7788(3) -0.04581(14) 0.0454(6) Uani 1 1 d . . . . .
H20A H 0.0904 0.7461 -0.0614 0.054 Uiso 1 1 calc R U . . .
H20B H 0.2148 0.8259 -0.0892 0.054 Uiso 1 1 calc R U . . .
N1 N 0.21066(16) 0.56985(13) 0.09857(9) 0.0223(3) Uani 1 1 d . . . . .
O1 O 0.22582(19) 0.79444(12) 0.08810(9) 0.0365(4) Uani 1 1 d . . . . .
O2 O 0.27064(19) 0.68845(14) -0.02812(9) 0.0400(4) Uani 1 1 d . . . . .
P1 P 0.28214(5) 0.45320(4) 0.14668(3) 0.02126(11) Uani 1 1 d . . . . .
P2 P 0.30946(5) 0.67719(4) 0.06365(3) 0.02527(12) Uani 1 1 d . . . . .

loop_
_atom_site_aniso_label
_atom_site_aniso_U_11
_atom_site_aniso_U_22
_atom_site_aniso_U_33
_atom_site_aniso_U_23
_atom_site_aniso_U_13
_atom_site_aniso_U_12
C1 0.0191(8) 0.0269(9) 0.0277(10) 0.0041(7) -0.0013(7) 0.0017(7)
C2 0.0175(8) 0.0268(9) 0.0251(9) 0.0013(8) -0.0026(7) 0.0001(7)
C3 0.0261(10) 0.0277(10) 0.0327(11) 0.0006(8) -0.0042(8) 0.0037(8)
C4 0.0296(11) 0.0430(12) 0.0298(11) -0.0060(9) -0.0024(9) 0.0106(9)
C5 0.0250(10) 0.0536(14) 0.0274(10) 0.0039(9) 0.0013(8) 0.0018(10)
C6 0.0277(10) 0.0385(11) 0.0335(11) 0.0064(9) -0.0001(9) -0.0067(9)
C7 0.0256(9) 0.0289(10) 0.0302(10) 0.0010(8) -0.0011(8) -0.0021(8)
C8 0.0284(11) 0.0459(13) 0.0260(10) -0.0017(9) -0.0028(8) -0.0026(9)
C9 0.0269(10) 0.0264(9) 0.0252(10) -0.0022(8) -0.0038(8) 0.0025(7)
C10 0.0353(12) 0.0582(15) 0.0324(12) -0.0185(11) -0.0035(9) 0.0100(11)
C11 0.0524(15) 0.0356(11) 0.0262(11) 0.0029(9) -0.0078(10) 0.0037(11)
C12 0.0374(13) 0.0350(11) 0.0381(13) -0.0013(9) -0.0110(10) -0.0067(10)
C13 0.0242(9) 0.0198(8) 0.0262(10) 0.0000(7) 0.0006(7) 0.0005(7)
C14 0.0309(11) 0.0417(13) 0.0270(11) -0.0013(9) -0.0038(9) 0.0107(9)
C15 0.0286(10) 0.0387(12) 0.0380(12) -0.0013(10) -0.0023(9) 0.0104(9)
C16 0.0309(11) 0.0243(10) 0.0349(11) -0.0033(8) 0.0062(8) 0.0030(8)
C17 0.0341(11) 0.0284(10) 0.0263(10) -0.0029(8) 0.0011(8) 0.0023(8)
C18 0.0244(10) 0.0277(10) 0.0286(10) -0.0016(8) -0.0034(8) 0.0024(8)
C19 0.0463(15) 0.0244(10) 0.0616(16) 0.0023(10) -0.0151(12) 0.0057(10)
C20 0.0351(13) 0.0676(17) 0.0335(12) 0.0199(11) 0.0056(10) 0.0181(12)
N1 0.0188(7) 0.0213(7) 0.0269(8) 0.0044(6) -0.0012(6) 0.0011(6)
O1 0.0530(10) 0.0232(7) 0.0335(8) -0.0010(6) 0.0034(7) 0.0067(7)
O2 0.0608(11) 0.0315(8) 0.0277(8) 0.0047(6) 0.0055(7) 0.0091(8)
P1 0.0223(2) 0.0198(2) 0.0218(2) 0.00109(17) -0.00095(18) 0.00059(18)
P2 0.0224(2) 0.0239(2) 0.0296(3) 0.00474(19) 0.0020(2) 0.00065(19)

loop_
_atom_type_symbol
_atom_type_description
_atom_type_scat_dispersion_real
_atom_type_scat_dispersion_imag
_atom_type_scat_source
C C 0.0033 0.0016 'International Tables Vol C Tables 4.2.6.8 and 6.1.1.4'
H H 0.0000 0.0000 'International Tables Vol C Tables 4.2.6.8 and 6.1.1.4'
N N 0.0061 0.0033 'International Tables Vol C Tables 4.2.6.8 and 6.1.1.4'
O O 0.0106 0.0060 'International Tables Vol C Tables 4.2.6.8 and 6.1.1.4'
P P 0.1023 0.0942 'International Tables Vol C Tables 4.2.6.8 and 6.1.1.4'

loop_
_geom_angle_atom_site_label_1
_geom_angle_atom_site_label_2
_geom_angle_atom_site_label_3
_geom_angle
_geom_angle_site_symmetry_1
_geom_angle_site_symmetry_3
_geom_angle_publ_flag
N1 C1 C2 112.44(15) . . ?
N1 C1 C8 111.09(17) . . ?
C2 C1 C8 113.52(17) . . ?
N1 C1 H1 106.4 . . ?
C2 C1 H1 106.4 . . ?
C8 C1 H1 106.4 . . ?
C7 C2 C3 118.17(18) . . ?
C7 C2 C1 122.77(18) . . ?
C3 C2 C1 119.06(18) . . ?
C4 C3 C2 120.9(2) . . ?
C4 C3 H3 119.5 . . ?
C2 C3 H3 119.5 . . ?
C5 C4 C3 119.9(2) . . ?
C5 C4 H4 120.0 . . ?
C3 C4 H4 120.0 . . ?
C6 C5 C4 119.9(2) . . ?
C6 C5 H5 120.1 . . ?
C4 C5 H5 120.1 . . ?
C5 C6 C7 120.2(2) . . ?
C5 C6 H6 119.9 . . ?
C7 C6 H6 119.9 . . ?
C6 C7 C2 120.9(2) . . ?
C6 C7 H7 119.6 . . ?
C2 C7 H7 119.6 . . ?
C1 C8 H8A 109.5 . . ?
C1 C8 H8B 109.5 . . ?
H8A C8 H8B 109.5 . . ?
C1 C8 H8C 109.5 . . ?
H8A C8 H8C 109.5 . . ?
H8B C8 H8C 109.5 . . ?
C12 C9 C10 108.19(19) . . ?
C12 C9 C11 110.62(19) . . ?
C10 C9 C11 107.9(2) . . ?
C12 C9 P1 117.23(15) . . ?
C10 C9 P1 106.13(14) . . ?
C11 C9 P1 106.36(14) . . ?
C9 C10 H10A 109.5 . . ?
C9 C10 H10B 109.5 . . ?
H10A C10 H10B 109.5 . . ?
C9 C10 H10C 109.5 . . ?
H10A C10 H10C 109.5 . . ?
H10B C10 H10C 109.5 . . ?
C9 C11 H11A 109.5 . . ?
C9 C11 H11B 109.5 . . ?
H11A C11 H11B 109.5 . . ?
C9 C11 H11C 109.5 . . ?
H11A C11 H11C 109.5 . . ?
H11B C11 H11C 109.5 . . ?
C9 C12 H12A 109.5 . . ?
C9 C12 H12B 109.5 . . ?
H12A C12 H12B 109.5 . . ?
C9 C12 H12C 109.5 . . ?
H12A C12 H12C 109.5 . . ?
H12B C12 H12C 109.5 . . ?
C18 C13 C14 117.06(19) . . ?
C18 C13 P1 117.31(15) . . ?
C14 C13 P1 125.06(16) . . ?
C15 C14 C13 121.1(2) . . ?
C15 C14 H14 119.5 . . ?
C13 C14 H14 119.5 . . ?
C16 C15 C14 120.8(2) . . ?
C16 C15 H15 119.6 . . ?
C14 C15 H15 119.6 . . ?
C15 C16 C17 119.08(19) . . ?
C15 C16 H16 120.5 . . ?
C17 C16 H16 120.5 . . ?
C18 C17 C16 120.2(2) . . ?
C18 C17 H17 119.9 . . ?
C16 C17 H17 119.9 . . ?
C17 C18 C13 121.74(19) . . ?
C17 C18 H18 119.1 . . ?
C13 C18 H18 119.1 . . ?
O1 C19 C20 107.99(19) . . ?
O1 C19 H19A 110.1 . . ?
C20 C19 H19A 110.1 . . ?
O1 C19 H19B 110.1 . . ?
C20 C19 H19B 110.1 . . ?
H19A C19 H19B 108.4 . . ?
O2 C20 C19 108.2(2) . . ?
O2 C20 H20A 110.1 . . ?
C19 C20 H20A 110.1 . . ?
O2 C20 H20B 110.1 . . ?
C19 C20 H20B 110.1 . . ?
H20A C20 H20B 108.4 . . ?
C1 N1 P2 121.10(12) . . ?
C1 N1 P1 118.03(12) . . ?
P2 N1 P1 120.45(10) . . ?
C19 O1 P2 114.33(15) . . ?
C20 O2 P2 114.70(15) . . ?
N1 P1 C13 102.12(8) . . ?
N1 P1 C9 106.24(8) . . ?
C13 P1 C9 107.47(9) . . ?
O2 P2 O1 93.80(8) . . ?
O2 P2 N1 105.63(9) . . ?
O1 P2 N1 102.88(8) . . ?

loop_
_geom_bond_atom_site_label_1
_geom_bond_atom_site_label_2
_geom_bond_distance
_geom_bond_site_symmetry_2
_geom_bond_publ_flag
C1 N1 1.504(2) . ?
C1 C2 1.516(3) . ?
C1 C8 1.520(3) . ?
C1 H1 1.0000 . ?
C2 C7 1.391(3) . ?
C2 C3 1.397(3) . ?
C3 C4 1.388(3) . ?
C3 H3 0.9500 . ?
C4 C5 1.382(3) . ?
C4 H4 0.9500 . ?
C5 C6 1.381(3) . ?
C5 H5 0.9500 . ?
C6 C7 1.387(3) . ?
C6 H6 0.9500 . ?
C7 H7 0.9500 . ?
C8 H8A 0.9800 . ?
C8 H8B 0.9800 . ?
C8 H8C 0.9800 . ?
C9 C12 1.525(3) . ?
C9 C10 1.529(3) . ?
C9 C11 1.535(3) . ?
C9 P1 1.885(2) . ?
C10 H10A 0.9800 . ?
C10 H10B 0.9800 . ?
C10 H10C 0.9800 . ?
C11 H11A 0.9800 . ?
C11 H11B 0.9800 . ?
C11 H11C 0.9800 . ?
C12 H12A 0.9800 . ?
C12 H12B 0.9800 . ?
C12 H12C 0.9800 . ?
C13 C18 1.394(3) . ?
C13 C14 1.403(3) . ?
C13 P1 1.845(2) . ?
C14 C15 1.384(3) . ?
C14 H14 0.9500 . ?
C15 C16 1.378(3) . ?
C15 H15 0.9500 . ?
C16 C17 1.386(3) . ?
C16 H16 0.9500 . ?
C17 C18 1.383(3) . ?
C17 H17 0.9500 . ?
C18 H18 0.9500 . ?
C19 O1 1.422(3) . ?
C19 C20 1.498(4) . ?
C19 H19A 0.9900 . ?
C19 H19B 0.9900 . ?
C20 O2 1.411(3) . ?
C20 H20A 0.9900 . ?
C20 H20B 0.9900 . ?
N1 P2 1.6860(16) . ?
N1 P1 1.7304(16) . ?
O1 P2 1.6386(16) . ?
O2 P2 1.6344(17) . ?

loop_
_geom_torsion_atom_site_label_1
_geom_torsion_atom_site_label_2
_geom_torsion_atom_site_label_3
_geom_torsion_atom_site_label_4
_geom_torsion
_geom_torsion_site_symmetry_1
_geom_torsion_site_symmetry_2
_geom_torsion_site_symmetry_3
_geom_torsion_site_symmetry_4
_geom_torsion_publ_flag
N1 C1 C2 C7 -89.9(2) . . . . ?
C8 C1 C2 C7 37.3(3) . . . . ?
N1 C1 C2 C3 90.0(2) . . . . ?
C8 C1 C2 C3 -142.85(19) . . . . ?
C7 C2 C3 C4 0.4(3) . . . . ?
C1 C2 C3 C4 -179.41(18) . . . . ?
C2 C3 C4 C5 0.0(3) . . . . ?
C3 C4 C5 C6 -0.2(3) . . . . ?
C4 C5 C6 C7 0.0(3) . . . . ?
C5 C6 C7 C2 0.4(3) . . . . ?
C3 C2 C7 C6 -0.6(3) . . . . ?
C1 C2 C7 C6 179.20(19) . . . . ?
C18 C13 C14 C15 -0.4(3) . . . . ?
P1 C13 C14 C15 170.71(18) . . . . ?
C13 C14 C15 C16 0.9(4) . . . . ?
C14 C15 C16 C17 -0.6(3) . . . . ?
C15 C16 C17 C18 -0.2(3) . . . . ?
C16 C17 C18 C13 0.6(3) . . . . ?
C14 C13 C18 C17 -0.4(3) . . . . ?
P1 C13 C18 C17 -172.18(16) . . . . ?
O1 C19 C20 O2 -10.1(3) . . . . ?
C2 C1 N1 P2 -130.03(15) . . . . ?
C8 C1 N1 P2 101.51(17) . . . . ?
C2 C1 N1 P1 57.4(2) . . . . ?
C8 C1 N1 P1 -71.10(19) . . . . ?
C20 C19 O1 P2 6.8(3) . . . . ?
C19 C20 O2 P2 9.9(3) . . . . ?
C1 N1 P1 C13 127.35(14) . . . . ?
P2 N1 P1 C13 -45.32(13) . . . . ?
C1 N1 P1 C9 -120.17(14) . . . . ?
P2 N1 P1 C9 67.16(13) . . . . ?
C18 C13 P1 N1 -48.59(18) . . . . ?
C14 C13 P1 N1 140.32(19) . . . . ?
C18 C13 P1 C9 -160.15(16) . . . . ?
C14 C13 P1 C9 28.8(2) . . . . ?
C12 C9 P1 N1 -63.10(17) . . . . ?
C10 C9 P1 N1 57.85(17) . . . . ?
C11 C9 P1 N1 172.58(15) . . . . ?
C12 C9 P1 C13 45.62(18) . . . . ?
C10 C9 P1 C13 166.57(16) . . . . ?
C11 C9 P1 C13 -78.70(17) . . . . ?
C20 O2 P2 O1 -5.45(19) . . . . ?
C20 O2 P2 N1 99.05(18) . . . . ?
C19 O1 P2 O2 -1.16(18) . . . . ?
C19 O1 P2 N1 -108.16(17) . . . . ?
C1 N1 P2 O2 -46.66(16) . . . . ?
P1 N1 P2 O2 125.78(11) . . . . ?
C1 N1 P2 O1 51.07(16) . . . . ?
P1 N1 P2 O1 -136.49(11) . . . . ?
